data_7721076
loop_
_publ_author_name
'Niessen, Nicolas'
'Adjieufack, Abel Idrice'
'Tumanov, Nikolay'
'Wouters, Johan'
'Champagne, Beno\^it'
'Berionni, Guillaume'
'Bijouard, Kajetan'

_publ_section_title
;
 Accessing chiral NHC-boranes by abstraction of C6F5 from the
 B(C6F5)4&#x2212; weakly coordinating anion
;
_journal_name_full 'Dalton Transactions'
_journal_paper_doi 10.1039/D5DT02919H
_journal_year 2026
_chemical_formula_moiety 'C23 H16 B F5 N2'
_chemical_formula_sum 'C23 H16 B F5 N2'
_chemical_formula_weight 426.19
_chemical_name_common
;
cis-1-methyl-10-(perfluorophenyl)-5-phenyl-5,10-dihydrobenzo[d]imidazo
[1,2-a][1,3]azaborinin-1-ium-10-uide
;
_chemical_name_systematic
;
cis-1-methyl-10-(perfluorophenyl)-5-phenyl-5,10-dihydrobenzo[d]imidazo
[1,2-a][1,3]azaborinin-1-ium-10-uide
;
_space_group_crystal_system monoclinic
_space_group_IT_number 14
_space_group_name_Hall '-P 2ybc'
_space_group_name_H-M_alt 'P 1 21/c 1'
_atom_sites_solution_hydrogens difmap
_atom_sites_solution_primary dual
_atom_sites_solution_secondary dual
_audit_creation_method SHELXL-2019/3
_audit_update_record
;
2025-10-16 deposited with the CCDC.	2026-05-14 downloaded from the CCDC.
;
_cell_angle_alpha 90
_cell_angle_beta 106.4810(10)
_cell_angle_gamma 90
_cell_formula_units_Z 4
_cell_length_a 10.84660(10)
_cell_length_b 12.4844(2)
_cell_length_c 15.0059(2)
_cell_measurement_reflns_used 9877
_cell_measurement_temperature 100(2)
_cell_measurement_theta_max 68.3635
_cell_measurement_theta_min 4.2507
_cell_volume 1948.51(5)
_computing_cell_refinement 'APEX5 v2023.9-2 (Bruker AXS)'
_computing_data_collection 'Bruker Instrument Service v8.5.1.2'
_computing_data_reduction 'APEX5 v2023.9-2 (Bruker AXS)'
_computing_structure_refinement 'SHELXL-2019/3 (Sheldrick, 2019)'
_computing_structure_solution 'SHELXT 2018/2 (Sheldrick, 2018)'
_diffrn_ambient_temperature 100(2)
_diffrn_detector_area_resol_mean 7.39
_diffrn_measured_fraction_theta_full 0.996
_diffrn_measured_fraction_theta_max 0.996
_diffrn_measurement_device_type 'Bruker D8 Venture'
_diffrn_measurement_method '\f and \w-scans'
_diffrn_radiation_monochromator 'multilayer mirror'
_diffrn_radiation_type CuK\a
_diffrn_radiation_wavelength 1.54178
_diffrn_reflns_av_R_equivalents 0.0251
_diffrn_reflns_av_unetI/netI 0.0190
_diffrn_reflns_Laue_measured_fraction_full 0.996
_diffrn_reflns_Laue_measured_fraction_max 0.996
_diffrn_reflns_limit_h_max 13
_diffrn_reflns_limit_h_min -13
_diffrn_reflns_limit_k_max 15
_diffrn_reflns_limit_k_min -15
_diffrn_reflns_limit_l_max 18
_diffrn_reflns_limit_l_min -18
_diffrn_reflns_number 34162
_diffrn_reflns_point_group_measured_fraction_full 0.996
_diffrn_reflns_point_group_measured_fraction_max 0.996
_diffrn_reflns_theta_full 67.679
_diffrn_reflns_theta_max 68.367
_diffrn_reflns_theta_min 4.251
_exptl_absorpt_coefficient_mu 1.017
_exptl_absorpt_correction_T_max 0.92
_exptl_absorpt_correction_T_min 0.80
_exptl_absorpt_correction_type numerical
_exptl_absorpt_process_details
;
Krause, L., Herbst-Irmer, R., Sheldrick, G. M., Stalke, D. (2015).
"Comparison of silver and molybdenum microfocus X-ray sources for
single-crystal structure determination"
J. Appl. Cryst. 48, 3-10.
doi:10.1107/S1600576714022985
;
_exptl_crystal_colour colourless
_exptl_crystal_density_diffrn 1.453
_exptl_crystal_description block
_exptl_crystal_F_000 872
_exptl_crystal_size_max 0.150
_exptl_crystal_size_mid 0.140
_exptl_crystal_size_min 0.087
_refine_diff_density_max 0.339
_refine_diff_density_min -0.235
_refine_diff_density_rms 0.053
_refine_ls_extinction_coef 0.0032(3)
_refine_ls_extinction_expression Fc^*^=kFc[1+0.001xFc^2^\l^3^/sin(2\q)]^-1/4^
_refine_ls_extinction_method 'SHELXL-2019/2 (Sheldrick 2019)'
_refine_ls_goodness_of_fit_ref 1.055
_refine_ls_hydrogen_treatment mixed
_refine_ls_matrix_type full
_refine_ls_number_parameters 285
_refine_ls_number_reflns 3554
_refine_ls_number_restraints 0
_refine_ls_restrained_S_all 1.055
_refine_ls_R_factor_all 0.0357
_refine_ls_R_factor_gt 0.0349
_refine_ls_shift/su_max 0.000
_refine_ls_shift/su_mean 0.000
_refine_ls_structure_factor_coef Fsqd
_refine_ls_weighting_details 'w=1/[\s^2^(Fo^2^)+(0.0457P)^2^+0.9426P] where P=(Fo^2^+2Fc^2^)/3'
_refine_ls_weighting_scheme calc
_refine_ls_wR_factor_gt 0.0896
_refine_ls_wR_factor_ref 0.0905
_reflns_Friedel_coverage 0.000
_reflns_number_gt 3432
_reflns_number_total 3554
_reflns_threshold_expression 'I > 2\s(I)'
_cod_data_source_file d5dt02919h2.cif
_cod_data_source_block nt1560_KB454_2_100K
_cod_original_sg_symbol_H-M 'P 21/c'
_cod_database_code 7721076
_shelx_shelxl_version_number 2019/3
_shelx_space_group_comment
;
The symmetry employed for this shelxl refinement is uniquely defined
by the following loop, which should always be used as a source of
symmetry information in preference to the above space-group names.
They are only intended as comments.
;
_shelx_estimated_absorpt_t_min 0.862
_shelx_estimated_absorpt_t_max 0.917

loop_
_space_group_symop_operation_xyz
'x, y, z'
'-x, y+1/2, -z+1/2'
'-x, -y, -z'
'x, -y-1/2, z-1/2'

loop_
_atom_site_label
_atom_site_type_symbol
_atom_site_fract_x
_atom_site_fract_y
_atom_site_fract_z
_atom_site_U_iso_or_equiv
_atom_site_adp_type
_atom_site_occupancy
_atom_site_site_symmetry_order
_atom_site_calc_flag
_atom_site_refinement_flags_posn
_atom_site_refinement_flags_adp
_atom_site_refinement_flags_occupancy
_atom_site_disorder_assembly
_atom_site_disorder_group
F1 F 0.95710(7) 0.41119(7) 0.27134(6) 0.0326(2) Uani 1 1 d . . . . .
F2 F 1.06514(7) 0.34394(7) 0.44506(7) 0.0379(2) Uani 1 1 d . . . . .
F3 F 0.93760(9) 0.36394(7) 0.57686(6) 0.0405(2) Uani 1 1 d . . . . .
F4 F 0.70369(9) 0.46080(7) 0.53308(5) 0.0358(2) Uani 1 1 d . . . . .
F5 F 0.59248(7) 0.52686(6) 0.35875(5) 0.02459(19) Uani 1 1 d . . . . .
N1 N 0.51213(9) 0.65087(8) 0.15010(7) 0.0158(2) Uani 1 1 d . . . . .
N2 N 0.68662(10) 0.72303(8) 0.23275(7) 0.0189(2) Uani 1 1 d . . . . .
C1 C 0.17991(12) 0.60988(10) 0.03315(9) 0.0218(3) Uani 1 1 d . . . . .
H1 H 0.188537 0.617296 -0.027800 0.026 Uiso 1 1 calc R U . . .
C2 C 0.05918(13) 0.61769(11) 0.04781(10) 0.0279(3) Uani 1 1 d . . . . .
H2 H -0.014547 0.629978 -0.003250 0.034 Uiso 1 1 calc R U . . .
C3 C 0.04620(13) 0.60762(11) 0.13651(11) 0.0308(3) Uani 1 1 d . . . . .
H3 H -0.036440 0.612335 0.146238 0.037 Uiso 1 1 calc R U . . .
C4 C 0.15414(14) 0.59059(11) 0.21139(10) 0.0285(3) Uani 1 1 d . . . . .
H4 H 0.145345 0.584571 0.272401 0.034 Uiso 1 1 calc R U . . .
C5 C 0.27474(12) 0.58237(10) 0.19715(9) 0.0210(3) Uani 1 1 d . . . . .
H5 H 0.348387 0.570694 0.248418 0.025 Uiso 1 1 calc R U . . .
C6 C 0.28797(11) 0.59122(9) 0.10765(8) 0.0171(3) Uani 1 1 d . . . . .
C7 C 0.41846(11) 0.57679(9) 0.09041(8) 0.0155(2) Uani 1 1 d . . . . .
H7 H 0.408631 0.598436 0.024593 0.019 Uiso 1 1 calc R U . . .
C8 C 0.46347(11) 0.46043(9) 0.10007(8) 0.0159(2) Uani 1 1 d . . . . .
C9 C 0.37391(12) 0.38456(10) 0.05191(8) 0.0193(3) Uani 1 1 d . . . . .
H9 H 0.289086 0.406719 0.019981 0.023 Uiso 1 1 calc R U . . .
C10 C 0.40752(13) 0.27764(10) 0.05029(9) 0.0218(3) Uani 1 1 d . . . . .
H10 H 0.346400 0.226841 0.017085 0.026 Uiso 1 1 calc R U . . .
C11 C 0.53158(13) 0.24533(10) 0.09772(9) 0.0213(3) Uani 1 1 d . . . . .
H11 H 0.555891 0.172298 0.096985 0.026 Uiso 1 1 calc R U . . .
C12 C 0.61937(12) 0.32041(10) 0.14601(8) 0.0188(3) Uani 1 1 d . . . . .
H12 H 0.703283 0.297096 0.178996 0.023 Uiso 1 1 calc R U . . .
C13 C 0.58919(11) 0.42989(9) 0.14816(8) 0.0163(2) Uani 1 1 d . . . . .
C14 C 0.76971(11) 0.47404(9) 0.30651(8) 0.0182(3) Uani 1 1 d . . . . .
C15 C 0.88957(12) 0.42500(10) 0.33348(9) 0.0226(3) Uani 1 1 d . . . . .
C16 C 0.94710(12) 0.38817(10) 0.42268(10) 0.0274(3) Uani 1 1 d . . . . .
C17 C 0.88378(14) 0.39917(11) 0.48970(9) 0.0278(3) Uani 1 1 d . . . . .
C18 C 0.76504(13) 0.44803(11) 0.46739(9) 0.0251(3) Uani 1 1 d . . . . .
C19 C 0.71115(12) 0.48295(10) 0.37744(9) 0.0197(3) Uani 1 1 d . . . . .
C20 C 0.48731(12) 0.75900(10) 0.15630(9) 0.0201(3) Uani 1 1 d . . . . .
H20 H 0.408263 0.794645 0.128821 0.024 Uiso 1 1 calc R U . . .
C21 C 0.59642(12) 0.80376(10) 0.20860(9) 0.0215(3) Uani 1 1 d . . . . .
H21 H 0.609105 0.877062 0.225734 0.026 Uiso 1 1 calc R U . . .
C22 C 0.63484(11) 0.62891(9) 0.19674(8) 0.0163(3) Uani 1 1 d . . . . .
C23 C 0.81836(12) 0.73752(11) 0.29122(10) 0.0265(3) Uani 1 1 d . . . . .
H23A H 0.873768 0.682701 0.275939 0.040 Uiso 1 1 calc R U . . .
H23B H 0.820554 0.730844 0.356726 0.040 Uiso 1 1 calc R U . . .
H23C H 0.849146 0.808736 0.280240 0.040 Uiso 1 1 calc R U . . .
B1 B 0.69968(13) 0.51333(11) 0.20004(9) 0.0172(3) Uani 1 1 d . . . . .
H1B H 0.7752(15) 0.5210(13) 0.1611(11) 0.026 Uiso 1 1 d . U . . .

loop_
_atom_site_aniso_label
_atom_site_aniso_U_11
_atom_site_aniso_U_22
_atom_site_aniso_U_33
_atom_site_aniso_U_23
_atom_site_aniso_U_13
_atom_site_aniso_U_12
F1 0.0229(4) 0.0347(5) 0.0428(5) 0.0081(4) 0.0138(3) 0.0094(3)
F2 0.0208(4) 0.0289(4) 0.0533(6) 0.0102(4) -0.0067(4) 0.0033(3)
F3 0.0448(5) 0.0382(5) 0.0251(4) 0.0110(4) -0.0117(4) -0.0060(4)
F4 0.0479(5) 0.0408(5) 0.0198(4) 0.0020(3) 0.0115(4) -0.0066(4)
F5 0.0243(4) 0.0274(4) 0.0241(4) 0.0026(3) 0.0101(3) 0.0045(3)
N1 0.0177(5) 0.0143(5) 0.0161(5) 0.0008(4) 0.0060(4) 0.0014(4)
N2 0.0199(5) 0.0166(5) 0.0203(5) 0.0004(4) 0.0058(4) -0.0016(4)
C1 0.0222(6) 0.0196(6) 0.0232(6) -0.0015(5) 0.0057(5) 0.0012(5)
C2 0.0186(6) 0.0234(7) 0.0395(8) -0.0055(6) 0.0043(6) 0.0005(5)
C3 0.0215(7) 0.0267(7) 0.0500(9) -0.0085(6) 0.0194(6) -0.0036(5)
C4 0.0335(7) 0.0250(7) 0.0342(7) -0.0051(6) 0.0215(6) -0.0046(6)
C5 0.0245(6) 0.0184(6) 0.0220(6) -0.0014(5) 0.0100(5) -0.0009(5)
C6 0.0183(6) 0.0124(5) 0.0220(6) -0.0016(4) 0.0081(5) 0.0002(4)
C7 0.0168(6) 0.0163(6) 0.0136(5) 0.0005(4) 0.0044(4) 0.0010(4)
C8 0.0201(6) 0.0164(6) 0.0135(5) 0.0008(4) 0.0085(4) 0.0007(5)
C9 0.0201(6) 0.0212(6) 0.0172(6) -0.0004(5) 0.0063(5) 0.0000(5)
C10 0.0275(7) 0.0189(6) 0.0203(6) -0.0030(5) 0.0090(5) -0.0042(5)
C11 0.0314(7) 0.0144(6) 0.0213(6) 0.0014(5) 0.0125(5) 0.0025(5)
C12 0.0232(6) 0.0184(6) 0.0166(6) 0.0030(4) 0.0083(5) 0.0035(5)
C13 0.0211(6) 0.0172(6) 0.0128(5) 0.0024(4) 0.0085(4) 0.0018(5)
C14 0.0178(6) 0.0136(6) 0.0216(6) 0.0010(4) 0.0030(5) -0.0022(4)
C15 0.0192(6) 0.0183(6) 0.0295(7) 0.0023(5) 0.0055(5) -0.0012(5)
C16 0.0183(6) 0.0175(6) 0.0380(8) 0.0050(5) -0.0054(6) -0.0014(5)
C17 0.0320(7) 0.0213(6) 0.0214(7) 0.0058(5) -0.0067(5) -0.0075(5)
C18 0.0318(7) 0.0214(6) 0.0202(6) 0.0001(5) 0.0045(5) -0.0085(5)
C19 0.0198(6) 0.0157(6) 0.0214(6) 0.0005(5) 0.0025(5) -0.0022(5)
C20 0.0238(6) 0.0149(6) 0.0226(6) 0.0016(5) 0.0082(5) 0.0043(5)
C21 0.0279(7) 0.0134(6) 0.0243(6) -0.0006(5) 0.0092(5) 0.0009(5)
C22 0.0180(6) 0.0173(6) 0.0149(5) 0.0022(4) 0.0069(4) -0.0011(4)
C23 0.0216(6) 0.0244(7) 0.0303(7) -0.0021(5) 0.0025(5) -0.0049(5)
B1 0.0174(6) 0.0170(6) 0.0186(6) 0.0024(5) 0.0072(5) 0.0022(5)

loop_
_atom_type_symbol
_atom_type_description
_atom_type_scat_dispersion_real
_atom_type_scat_dispersion_imag
_atom_type_scat_source
C C 0.0181 0.0091 'International Tables Vol C Tables 4.2.6.8 and 6.1.1.4'
H H 0.0000 0.0000 'International Tables Vol C Tables 4.2.6.8 and 6.1.1.4'
B B 0.0090 0.0039 'International Tables Vol C Tables 4.2.6.8 and 6.1.1.4'
F F 0.0727 0.0534 'International Tables Vol C Tables 4.2.6.8 and 6.1.1.4'
N N 0.0311 0.0180 'International Tables Vol C Tables 4.2.6.8 and 6.1.1.4'

loop_
_geom_angle_atom_site_label_1
_geom_angle_atom_site_label_2
_geom_angle_atom_site_label_3
_geom_angle
_geom_angle_site_symmetry_1
_geom_angle_site_symmetry_3
_geom_angle_publ_flag
C22 N1 C20 110.27(10) . . ?
C22 N1 C7 126.74(10) . . ?
C20 N1 C7 122.59(10) . . ?
C22 N2 C21 110.36(10) . . ?
C22 N2 C23 125.05(11) . . ?
C21 N2 C23 124.57(11) . . ?
C6 C1 C2 120.07(12) . . ?
C6 C1 H1 120.0 . . ?
C2 C1 H1 120.0 . . ?
C3 C2 C1 120.20(13) . . ?
C3 C2 H2 119.9 . . ?
C1 C2 H2 119.9 . . ?
C2 C3 C4 119.96(12) . . ?
C2 C3 H3 120.0 . . ?
C4 C3 H3 120.0 . . ?
C5 C4 C3 120.09(13) . . ?
C5 C4 H4 120.0 . . ?
C3 C4 H4 120.0 . . ?
C4 C5 C6 120.09(12) . . ?
C4 C5 H5 120.0 . . ?
C6 C5 H5 120.0 . . ?
C1 C6 C5 119.58(11) . . ?
C1 C6 C7 119.75(11) . . ?
C5 C6 C7 120.64(11) . . ?
N1 C7 C6 109.68(9) . . ?
N1 C7 C8 113.12(9) . . ?
C6 C7 C8 112.63(9) . . ?
N1 C7 H7 107.0 . . ?
C6 C7 H7 107.0 . . ?
C8 C7 H7 107.0 . . ?
C9 C8 C13 120.80(11) . . ?
C9 C8 C7 115.98(10) . . ?
C13 C8 C7 123.07(10) . . ?
C10 C9 C8 120.85(12) . . ?
C10 C9 H9 119.6 . . ?
C8 C9 H9 119.6 . . ?
C9 C10 C11 119.42(12) . . ?
C9 C10 H10 120.3 . . ?
C11 C10 H10 120.3 . . ?
C12 C11 C10 119.53(11) . . ?
C12 C11 H11 120.2 . . ?
C10 C11 H11 120.2 . . ?
C11 C12 C13 122.62(11) . . ?
C11 C12 H12 118.7 . . ?
C13 C12 H12 118.7 . . ?
C8 C13 C12 116.77(11) . . ?
C8 C13 B1 123.64(11) . . ?
C12 C13 B1 119.51(11) . . ?
C15 C14 C19 113.91(11) . . ?
C15 C14 B1 123.57(11) . . ?
C19 C14 B1 122.47(10) . . ?
F1 C15 C16 116.17(12) . . ?
F1 C15 C14 120.08(11) . . ?
C16 C15 C14 123.75(13) . . ?
F2 C16 C17 119.67(12) . . ?
F2 C16 C15 120.86(13) . . ?
C17 C16 C15 119.45(12) . . ?
F3 C17 C16 120.58(13) . . ?
F3 C17 C18 119.91(14) . . ?
C16 C17 C18 119.51(12) . . ?
F4 C18 C17 119.78(12) . . ?
F4 C18 C19 121.23(12) . . ?
C17 C18 C19 118.99(13) . . ?
F5 C19 C18 116.40(11) . . ?
F5 C19 C14 119.21(11) . . ?
C18 C19 C14 124.38(12) . . ?
C21 C20 N1 106.80(11) . . ?
C21 C20 H20 126.6 . . ?
N1 C20 H20 126.6 . . ?
C20 C21 N2 106.94(11) . . ?
C20 C21 H21 126.5 . . ?
N2 C21 H21 126.5 . . ?
N1 C22 N2 105.63(10) . . ?
N1 C22 B1 124.16(10) . . ?
N2 C22 B1 130.13(10) . . ?
N2 C23 H23A 109.5 . . ?
N2 C23 H23B 109.5 . . ?
H23A C23 H23B 109.5 . . ?
N2 C23 H23C 109.5 . . ?
H23A C23 H23C 109.5 . . ?
H23B C23 H23C 109.5 . . ?
C22 B1 C13 107.93(10) . . ?
C22 B1 C14 112.24(10) . . ?
C13 B1 C14 110.68(10) . . ?
C22 B1 H1B 106.4(8) . . ?
C13 B1 H1B 110.6(8) . . ?
C14 B1 H1B 108.9(8) . . ?

loop_
_geom_bond_atom_site_label_1
_geom_bond_atom_site_label_2
_geom_bond_distance
_geom_bond_site_symmetry_2
_geom_bond_publ_flag
F1 C15 1.3503(16) . ?
F2 C16 1.3464(15) . ?
F3 C17 1.3460(15) . ?
F4 C18 1.3461(16) . ?
F5 C19 1.3531(14) . ?
N1 C22 1.3446(15) . ?
N1 C20 1.3849(15) . ?
N1 C7 1.4742(15) . ?
N2 C22 1.3475(16) . ?
N2 C21 1.3796(16) . ?
N2 C23 1.4605(16) . ?
C1 C6 1.3908(17) . ?
C1 C2 1.3914(18) . ?
C1 H1 0.9500 . ?
C2 C3 1.383(2) . ?
C2 H2 0.9500 . ?
C3 C4 1.390(2) . ?
C3 H3 0.9500 . ?
C4 C5 1.3878(18) . ?
C4 H4 0.9500 . ?
C5 C6 1.3949(17) . ?
C5 H5 0.9500 . ?
C6 C7 1.5200(15) . ?
C7 C8 1.5263(16) . ?
C7 H7 1.0000 . ?
C8 C9 1.4016(17) . ?
C8 C13 1.4026(17) . ?
C9 C10 1.3858(18) . ?
C9 H9 0.9500 . ?
C10 C11 1.3916(19) . ?
C10 H10 0.9500 . ?
C11 C12 1.3853(18) . ?
C11 H11 0.9500 . ?
C12 C13 1.4080(17) . ?
C12 H12 0.9500 . ?
C13 B1 1.6119(18) . ?
C14 C15 1.3893(18) . ?
C14 C19 1.3902(18) . ?
C14 B1 1.6376(17) . ?
C15 C16 1.3852(19) . ?
C16 C17 1.376(2) . ?
C17 C18 1.378(2) . ?
C18 C19 1.3805(18) . ?
C20 C21 1.3423(18) . ?
C20 H20 0.9500 . ?
C21 H21 0.9500 . ?
C22 B1 1.5998(17) . ?
C23 H23A 0.9800 . ?
C23 H23B 0.9800 . ?
C23 H23C 0.9800 . ?
B1 H1B 1.137(15) . ?

loop_
_geom_torsion_atom_site_label_1
_geom_torsion_atom_site_label_2
_geom_torsion_atom_site_label_3
_geom_torsion_atom_site_label_4
_geom_torsion
_geom_torsion_site_symmetry_1
_geom_torsion_site_symmetry_2
_geom_torsion_site_symmetry_3
_geom_torsion_site_symmetry_4
_geom_torsion_publ_flag
C6 C1 C2 C3 0.4(2) . . . . ?
C1 C2 C3 C4 0.6(2) . . . . ?
C2 C3 C4 C5 -0.8(2) . . . . ?
C3 C4 C5 C6 0.0(2) . . . . ?
C2 C1 C6 C5 -1.16(18) . . . . ?
C2 C1 C6 C7 176.70(11) . . . . ?
C4 C5 C6 C1 0.94(18) . . . . ?
C4 C5 C6 C7 -176.90(11) . . . . ?
C22 N1 C7 C6 138.61(11) . . . . ?
C20 N1 C7 C6 -49.37(14) . . . . ?
C22 N1 C7 C8 11.95(16) . . . . ?
C20 N1 C7 C8 -176.03(10) . . . . ?
C1 C6 C7 N1 127.23(11) . . . . ?
C5 C6 C7 N1 -54.93(14) . . . . ?
C1 C6 C7 C8 -105.84(12) . . . . ?
C5 C6 C7 C8 72.00(14) . . . . ?
N1 C7 C8 C9 174.17(9) . . . . ?
C6 C7 C8 C9 49.09(13) . . . . ?
N1 C7 C8 C13 -10.35(15) . . . . ?
C6 C7 C8 C13 -135.43(11) . . . . ?
C13 C8 C9 C10 -0.29(17) . . . . ?
C7 C8 C9 C10 175.30(11) . . . . ?
C8 C9 C10 C11 0.48(18) . . . . ?
C9 C10 C11 C12 0.19(18) . . . . ?
C10 C11 C12 C13 -1.09(18) . . . . ?
C9 C8 C13 C12 -0.55(16) . . . . ?
C7 C8 C13 C12 -175.82(10) . . . . ?
C9 C8 C13 B1 176.32(10) . . . . ?
C7 C8 C13 B1 1.05(17) . . . . ?
C11 C12 C13 C8 1.25(17) . . . . ?
C11 C12 C13 B1 -175.75(11) . . . . ?
C19 C14 C15 F1 179.99(11) . . . . ?
B1 C14 C15 F1 2.60(18) . . . . ?
C19 C14 C15 C16 -0.20(18) . . . . ?
B1 C14 C15 C16 -177.59(12) . . . . ?
F1 C15 C16 F2 1.66(18) . . . . ?
C14 C15 C16 F2 -178.16(11) . . . . ?
F1 C15 C16 C17 -179.78(11) . . . . ?
C14 C15 C16 C17 0.4(2) . . . . ?
F2 C16 C17 F3 -1.48(19) . . . . ?
C15 C16 C17 F3 179.94(12) . . . . ?
F2 C16 C17 C18 177.62(11) . . . . ?
C15 C16 C17 C18 -1.0(2) . . . . ?
F3 C17 C18 F4 0.33(19) . . . . ?
C16 C17 C18 F4 -178.77(11) . . . . ?
F3 C17 C18 C19 -179.58(11) . . . . ?
C16 C17 C18 C19 1.31(19) . . . . ?
F4 C18 C19 F5 -2.19(17) . . . . ?
C17 C18 C19 F5 177.72(11) . . . . ?
F4 C18 C19 C14 178.92(11) . . . . ?
C17 C18 C19 C14 -1.17(19) . . . . ?
C15 C14 C19 F5 -178.27(10) . . . . ?
B1 C14 C19 F5 -0.85(17) . . . . ?
C15 C14 C19 C18 0.59(18) . . . . ?
B1 C14 C19 C18 178.01(11) . . . . ?
C22 N1 C20 C21 -0.72(13) . . . . ?
C7 N1 C20 C21 -173.91(10) . . . . ?
N1 C20 C21 N2 0.67(13) . . . . ?
C22 N2 C21 C20 -0.41(14) . . . . ?
C23 N2 C21 C20 -178.83(11) . . . . ?
C20 N1 C22 N2 0.46(13) . . . . ?
C7 N1 C22 N2 173.29(10) . . . . ?
C20 N1 C22 B1 -176.52(10) . . . . ?
C7 N1 C22 B1 -3.68(17) . . . . ?
C21 N2 C22 N1 -0.03(13) . . . . ?
C23 N2 C22 N1 178.38(11) . . . . ?
C21 N2 C22 B1 176.69(11) . . . . ?
C23 N2 C22 B1 -4.90(19) . . . . ?
N1 C22 B1 C13 -5.92(15) . . . . ?
N2 C22 B1 C13 177.90(11) . . . . ?
N1 C22 B1 C14 -128.14(11) . . . . ?
N2 C22 B1 C14 55.67(16) . . . . ?
C8 C13 B1 C22 6.94(15) . . . . ?
C12 C13 B1 C22 -176.28(10) . . . . ?
C8 C13 B1 C14 130.12(11) . . . . ?
C12 C13 B1 C14 -53.09(14) . . . . ?
C15 C14 B1 C22 -136.99(12) . . . . ?
C19 C14 B1 C22 45.83(15) . . . . ?
C15 C14 B1 C13 102.35(13) . . . . ?
C19 C14 B1 C13 -74.82(14) . . . . ?
